data_7715303
loop_
_publ_author_name
'Sanderson, Hugh J.'
'Kociok-K&#xf6;hn, Gabriele'
'McMullin, Claire L.'
'Hintermair, Ulrich'

_publ_section_title
;
 Twinned <i>versus</i> linked organometallics - bimetallic "half-baguette"
 pentalenide complexes of Rh(I).
;
_journal_issue 13
_journal_name_full 'Dalton transactions (Cambridge, England : 2003)'
_journal_page_first 5881
_journal_page_last 5899
_journal_paper_doi 10.1039/d3dt04325h
_journal_volume 53
_journal_year 2024
_chemical_formula_moiety 'C24 H48 Cl3 Mg2 O6, C34 H22 O2 Rh'
_chemical_formula_sum 'C58 H70 Cl3 Mg2 O8 Rh'
_chemical_formula_weight 1153.02
_space_group_crystal_system monoclinic
_space_group_IT_number 14
_space_group_name_Hall '-P 2ybc'
_space_group_name_H-M_alt 'P 1 21/c 1'
_atom_sites_solution_hydrogens geom
_atom_sites_solution_primary dual
_audit_creation_method SHELXL-2018/3
_audit_update_record
;
2023-11-20 deposited with the CCDC.	2024-02-19 downloaded from the CCDC.
;
_cell_angle_alpha 90
_cell_angle_beta 103.8749(9)
_cell_angle_gamma 90
_cell_formula_units_Z 4
_cell_length_a 18.23888(15)
_cell_length_b 14.65593(8)
_cell_length_c 21.64988(19)
_cell_measurement_reflns_used 24325
_cell_measurement_temperature 150(2)
_cell_measurement_theta_max 72.7980
_cell_measurement_theta_min 4.7240
_cell_volume 5618.32(8)
_computing_cell_refinement 'CrysAlisPro 1.171.42.49 (Rigaku OD, 2022)'
_computing_data_collection 'CrysAlisPro 1.171.42.49 (Rigaku OD, 2022)'
_computing_data_reduction 'CrysAlisPro 1.171.42.49 (Rigaku OD, 2022)'
_computing_molecular_graphics 'ORTEP3 for Windows - Farrugia, L. J. J. Appl. Crystallogr. 1997, 30, 565'
_computing_publication_material
;
 'WinGX publication routines, Farrugia, 
 L. J., J. Appl. Crystallogr., 1999, 32, 837-838
;
_computing_structure_refinement
;
 SHELXL-2018/3 (Sheldrick, 2018)
 Sheldrick GM (2008) Acta Crystallogr A64:112--122 and 
 C. B. H\"ubschle, G. M. Sheldrick and B. Dittrich
 ShelXle: a Qt graphical user interface for SHELXL
 J. Appl. Cryst., 44, (2011) 1281-1284.
;
_computing_structure_solution 'SHELXT 2014/5 (Sheldrick, 2014)'
_diffrn_ambient_environment N~2~
_diffrn_ambient_temperature 150.00(10)
_diffrn_detector 'CCD plate'
_diffrn_detector_area_resol_mean 8.1150
_diffrn_detector_type EosS2
_diffrn_measured_fraction_theta_full 1.000
_diffrn_measured_fraction_theta_max 0.995
_diffrn_measurement_device 'four-circle diffractometer'
_diffrn_measurement_device_type 'SuperNova, Dual, Cu at home/near, EosS2'
_diffrn_measurement_method '\w scans'
_diffrn_radiation_monochromator mirror
_diffrn_radiation_probe x-ray
_diffrn_radiation_type 'Cu K\a'
_diffrn_radiation_wavelength 1.54184
_diffrn_reflns_av_R_equivalents 0.0473
_diffrn_reflns_av_unetI/netI 0.0303
_diffrn_reflns_Laue_measured_fraction_full 1.000
_diffrn_reflns_Laue_measured_fraction_max 0.995
_diffrn_reflns_limit_h_max 22
_diffrn_reflns_limit_h_min -22
_diffrn_reflns_limit_k_max 11
_diffrn_reflns_limit_k_min -18
_diffrn_reflns_limit_l_max 26
_diffrn_reflns_limit_l_min -26
_diffrn_reflns_number 65504
_diffrn_reflns_point_group_measured_fraction_full 1.000
_diffrn_reflns_point_group_measured_fraction_max 0.995
_diffrn_reflns_theta_full 67.684
_diffrn_reflns_theta_max 72.955
_diffrn_reflns_theta_min 3.677
_diffrn_source 'micro-focus sealed X-ray tube'
_diffrn_source_type 'SuperNova (Cu) X-ray Source'
_exptl_absorpt_coefficient_mu 4.409
_exptl_absorpt_correction_T_max 1.00000
_exptl_absorpt_correction_T_min 0.76675
_exptl_absorpt_correction_type multi-scan
_exptl_absorpt_process_details
;
CrysAlisPro 1.171.42.49 (Rigaku Oxford Diffraction, 2022)
Empirical absorption correction using spherical harmonics,
implemented in SCALE3 ABSPACK scaling algorithm.
;
_exptl_crystal_colour brown
_exptl_crystal_density_diffrn 1.363
_exptl_crystal_description prism
_exptl_crystal_F_000 2408
_exptl_crystal_size_max 0.241
_exptl_crystal_size_mid 0.055
_exptl_crystal_size_min 0.030
_refine_diff_density_max 0.555
_refine_diff_density_min -0.536
_refine_diff_density_rms 0.056
_refine_ls_extinction_method none
_refine_ls_goodness_of_fit_ref 1.023
_refine_ls_hydrogen_treatment constr
_refine_ls_matrix_type full
_refine_ls_number_parameters 677
_refine_ls_number_reflns 11168
_refine_ls_number_restraints 36
_refine_ls_restrained_S_all 1.024
_refine_ls_R_factor_all 0.0376
_refine_ls_R_factor_gt 0.0316
_refine_ls_shift/su_max 0.001
_refine_ls_shift/su_mean 0.000
_refine_ls_structure_factor_coef Fsqd
_refine_ls_weighting_details 'w=1/[\s^2^(Fo^2^)+(0.0370P)^2^+3.2122P] where P=(Fo^2^+2Fc^2^)/3'
_refine_ls_weighting_scheme calc
_refine_ls_wR_factor_gt 0.0756
_refine_ls_wR_factor_ref 0.0787
_reflns_Friedel_coverage 0.000
_reflns_number_gt 9844
_reflns_number_total 11168
_reflns_threshold_expression 'I > 2\s(I)'
_cod_data_source_file d3dt04325h2.cif
_cod_data_source_block s22uh22
_cod_depositor_comments 'Adding full bibliography for 7715294--7715303.cif.'
_cod_original_sg_symbol_H-M 'P 21/c'
_cod_database_code 7715303
_shelx_shelxl_version_number 2018/3
_shelx_space_group_comment
;
The symmetry employed for this shelxl refinement is uniquely defined
by the following loop, which should always be used as a source of
symmetry information in preference to the above space-group names.
They are only intended as comments.
;
_shelx_estimated_absorpt_t_min 0.416
_shelx_estimated_absorpt_t_max 0.879
_oxdiff_exptl_absorpt_empirical_full_min 0.790
_oxdiff_exptl_absorpt_empirical_full_max 1.335
_oxdiff_exptl_absorpt_empirical_details
;
Empirical correction (ABSPACK) includes:
- Absorption correction using spherical harmonics
- Frame scaling
;

loop_
_space_group_symop_operation_xyz
'x, y, z'
'-x, y+1/2, -z+1/2'
'-x, -y, -z'
'x, -y-1/2, z-1/2'

loop_
_atom_site_label
_atom_site_type_symbol
_atom_site_fract_x
_atom_site_fract_y
_atom_site_fract_z
_atom_site_U_iso_or_equiv
_atom_site_adp_type
_atom_site_occupancy
_atom_site_site_symmetry_order
_atom_site_calc_flag
_atom_site_refinement_flags_posn
_atom_site_refinement_flags_adp
_atom_site_refinement_flags_occupancy
_atom_site_disorder_assembly
_atom_site_disorder_group
Rh Rh 0.26891(2) 0.89301(2) 0.31249(2) 0.02120(5) Uani 1 1 d . . . . .
C1 C 0.17865(11) 0.99056(13) 0.26961(10) 0.0219(4) Uani 1 1 d . . . . .
H1 H 0.183040 1.058547 0.272105 0.026 Uiso 1 1 calc R U . . .
C2 C 0.14952(11) 0.93368(13) 0.31233(10) 0.0213(4) Uani 1 1 d . . . . .
C3 C 0.12061(11) 0.97583(13) 0.36380(9) 0.0202(4) Uani 1 1 d . . . . .
C4 C 0.16198(12) 1.04405(14) 0.40198(10) 0.0246(4) Uani 1 1 d . . . . .
H4 H 0.211573 1.058176 0.398245 0.029 Uiso 1 1 calc R U . . .
C5 C 0.13117(14) 1.09146(14) 0.44543(10) 0.0269(4) Uani 1 1 d . . . . .
H5 H 0.159775 1.137697 0.471170 0.032 Uiso 1 1 calc R U . . .
C6 C 0.05900(13) 1.07143(15) 0.45123(10) 0.0275(4) Uani 1 1 d . . . . .
H6 H 0.037739 1.104290 0.480525 0.033 Uiso 1 1 calc R U . . .
C7 C 0.01789(12) 1.00319(15) 0.41410(11) 0.0270(4) Uani 1 1 d . . . . .
H7 H -0.031448 0.988873 0.418397 0.032 Uiso 1 1 calc R U . . .
C8 C 0.04818(12) 0.95565(14) 0.37074(10) 0.0230(4) Uani 1 1 d . . . . .
H8 H 0.019460 0.908983 0.345554 0.028 Uiso 1 1 calc R U . . .
C9 C 0.13506(11) 0.84369(14) 0.28345(10) 0.0215(4) Uani 1 1 d . . . . .
C10 C 0.09790(11) 0.75857(13) 0.28601(10) 0.0225(4) Uani 1 1 d . . . . .
C11 C 0.06160(12) 0.72213(13) 0.33427(11) 0.0238(4) Uani 1 1 d . . . . .
C12 C 0.08663(13) 0.74327(14) 0.39893(11) 0.0284(5) Uani 1 1 d . . . . .
H12 H 0.127218 0.784983 0.412267 0.034 Uiso 1 1 calc R U . . .
C13 C 0.05316(17) 0.70429(17) 0.44420(13) 0.0398(6) Uani 1 1 d . . . . .
H13 H 0.071048 0.719627 0.487862 0.048 Uiso 1 1 calc R U . . .
C14 C -0.00613(17) 0.64323(18) 0.42569(14) 0.0444(7) Uani 1 1 d . . . . .
H14 H -0.028563 0.616075 0.456524 0.053 Uiso 1 1 calc R U . . .
C15 C -0.03227(15) 0.62225(16) 0.36200(15) 0.0405(6) Uani 1 1 d . . . . .
H15 H -0.073373 0.581184 0.348974 0.049 Uiso 1 1 calc R U . . .
C16 C 0.00103(13) 0.66067(15) 0.31695(12) 0.0300(5) Uani 1 1 d . . . . .
H16 H -0.017517 0.645101 0.273402 0.036 Uiso 1 1 calc R U . . .
C17 C 0.10640(12) 0.70913(13) 0.23221(10) 0.0232(4) Uani 1 1 d . . . . .
H17 H 0.086150 0.649917 0.221448 0.028 Uiso 1 1 calc R U . . .
C18 C 0.14848(11) 0.75789(14) 0.19629(10) 0.0224(4) Uani 1 1 d . . . . .
C19 C 0.17333(12) 0.72032(14) 0.14214(10) 0.0230(4) Uani 1 1 d . . . . .
C20 C 0.12597(13) 0.66112(15) 0.09997(11) 0.0287(5) Uani 1 1 d . . . . .
H20 H 0.077355 0.647663 0.106334 0.034 Uiso 1 1 calc R U . . .
C21 C 0.14794(15) 0.62159(16) 0.04924(12) 0.0352(5) Uani 1 1 d . . . . .
H21 H 0.114432 0.581723 0.021352 0.042 Uiso 1 1 calc R U . . .
C22 C 0.21805(16) 0.63973(17) 0.03897(12) 0.0371(5) Uani 1 1 d . . . . .
H22 H 0.233673 0.611686 0.004686 0.045 Uiso 1 1 calc R U . . .
C23 C 0.26532(16) 0.6992(2) 0.07918(14) 0.0443(6) Uani 1 1 d . . . . .
H23 H 0.313386 0.713179 0.071834 0.053 Uiso 1 1 calc R U . . .
C24 C 0.24364(14) 0.73913(18) 0.13038(12) 0.0369(6) Uani 1 1 d . . . . .
H24 H 0.277176 0.779683 0.157633 0.044 Uiso 1 1 calc R U . . .
C25 C 0.16496(11) 0.84365(14) 0.22726(10) 0.0214(4) Uani 1 1 d . . . . .
C26 C 0.19329(11) 0.93505(13) 0.21950(10) 0.0212(4) Uani 1 1 d . . . . .
C27 C 0.21080(12) 0.97672(14) 0.16249(10) 0.0246(4) Uani 1 1 d . . . . .
C28 C 0.17469(14) 0.94621(16) 0.10174(11) 0.0311(5) Uani 1 1 d . . . . .
H28 H 0.142760 0.894184 0.097048 0.037 Uiso 1 1 calc R U . . .
C29 C 0.18516(16) 0.99145(18) 0.04803(12) 0.0398(6) Uani 1 1 d . . . . .
H29 H 0.160639 0.969849 0.006893 0.048 Uiso 1 1 calc R U . . .
C30 C 0.23083(17) 1.06734(19) 0.05413(13) 0.0451(7) Uani 1 1 d . . . . .
H30 H 0.237942 1.097909 0.017310 0.054 Uiso 1 1 calc R U . . .
C31 C 0.26633(16) 1.09894(17) 0.11408(14) 0.0411(6) Uani 1 1 d . . . . .
H31 H 0.297653 1.151473 0.118294 0.049 Uiso 1 1 calc R U . . .
C32 C 0.25647(14) 1.05434(15) 0.16820(12) 0.0315(5) Uani 1 1 d . . . . .
H32 H 0.280848 1.076677 0.209170 0.038 Uiso 1 1 calc R U . . .
C33 C 0.35929(15) 0.8728(2) 0.29025(12) 0.0419(6) Uani 1 1 d . . . . .
O1 O 0.41703(12) 0.8617(2) 0.27924(12) 0.0782(9) Uani 1 1 d . . . . .
C34 C 0.31555(13) 0.87836(16) 0.39798(12) 0.0329(5) Uani 1 1 d . . . . .
O2 O 0.34891(12) 0.87114(16) 0.44986(9) 0.0514(5) Uani 1 1 d . . . . .
Mg1 Mg 0.59509(4) 0.72765(5) 0.62614(3) 0.02340(14) Uani 1 1 d . . . . .
Mg2 Mg 0.74468(4) 0.61901(5) 0.68689(3) 0.02317(14) Uani 1 1 d . . . . .
Cl1 Cl 0.61913(3) 0.61162(4) 0.71395(3) 0.03291(12) Uani 1 1 d . . . . .
Cl2 Cl 0.66968(3) 0.62486(3) 0.57262(2) 0.02739(11) Uani 1 1 d . . . . .
Cl3 Cl 0.71948(3) 0.78889(3) 0.68112(3) 0.02911(11) Uani 1 1 d . . . . .
O3 O 0.54009(9) 0.82155(11) 0.67135(9) 0.0351(4) Uani 1 1 d . . . . .
C35 C 0.4960(2) 0.8984(2) 0.64259(19) 0.0645(10) Uani 1 1 d . . . . .
H35A H 0.461150 0.880581 0.601884 0.077 Uiso 1 1 calc R U . . .
H35B H 0.529149 0.948043 0.634261 0.077 Uiso 1 1 calc R U . . .
C36 C 0.4523(3) 0.9288(3) 0.6899(2) 0.0832(13) Uani 1 1 d . . . . .
H36A H 0.443331 0.995480 0.687467 0.100 Uiso 1 1 calc R U . . .
H36B H 0.403238 0.896743 0.683012 0.100 Uiso 1 1 calc R U . . .
C37 C 0.5035(4) 0.9026(4) 0.7517(2) 0.115(2) Uani 1 1 d . . . . .
H37A H 0.536594 0.954527 0.769538 0.138 Uiso 1 1 calc R U . . .
H37B H 0.473663 0.885306 0.782548 0.138 Uiso 1 1 calc R U . . .
C38 C 0.5488(2) 0.8256(3) 0.74011(15) 0.0633(9) Uani 1 1 d . . . . .
H38A H 0.530855 0.768345 0.755751 0.076 Uiso 1 1 calc R U . . .
H38B H 0.602529 0.834707 0.762123 0.076 Uiso 1 1 calc R U . . .
O4 O 0.57741(9) 0.81438(11) 0.54677(8) 0.0330(4) Uani 1 1 d . . . . .
C39 C 0.6363(3) 0.8787(4) 0.5382(3) 0.0421(13) Uani 0.753(16) 1 d . U P A 1
H39A H 0.683107 0.845939 0.536137 0.051 Uiso 0.753(16) 1 calc R U P A 1
H39B H 0.648186 0.923400 0.573532 0.051 Uiso 0.753(16) 1 calc R U P A 1
C40 C 0.6019(4) 0.9253(5) 0.4761(3) 0.0645(18) Uani 0.753(16) 1 d . U P A 1
H40A H 0.563163 0.970396 0.480554 0.077 Uiso 0.753(16) 1 calc R U P A 1
H40B H 0.640763 0.955598 0.458209 0.077 Uiso 0.753(16) 1 calc R U P A 1
C41 C 0.5680(6) 0.8460(7) 0.4370(4) 0.077(2) Uani 0.753(16) 1 d . U P A 1
H41A H 0.606389 0.813080 0.420100 0.092 Uiso 0.753(16) 1 calc R U P A 1
H41B H 0.526546 0.865648 0.400973 0.092 Uiso 0.753(16) 1 calc R U P A 1
C39A C 0.6131(13) 0.9011(13) 0.5463(9) 0.048(4) Uani 0.247(16) 1 d . U P A 2
H39C H 0.658032 0.907957 0.582187 0.057 Uiso 0.247(16) 1 calc R U P A 2
H39D H 0.577737 0.952376 0.546379 0.057 Uiso 0.247(16) 1 calc R U P A 2
C40A C 0.6344(15) 0.8910(18) 0.4817(11) 0.079(6) Uani 0.247(16) 1 d . U P A 2
H40C H 0.668926 0.839276 0.480644 0.095 Uiso 0.247(16) 1 calc R U P A 2
H40D H 0.654492 0.947906 0.467460 0.095 Uiso 0.247(16) 1 calc R U P A 2
C41A C 0.5423(13) 0.8689(17) 0.4423(12) 0.062(6) Uani 0.247(16) 1 d . U P A 2
H41C H 0.506877 0.918012 0.447183 0.074 Uiso 0.247(16) 1 calc R U P A 2
H41D H 0.536510 0.853830 0.396823 0.074 Uiso 0.247(16) 1 calc R U P A 2
C42 C 0.53788(18) 0.7857(2) 0.48325(14) 0.0504(7) Uani 1 1 d . . . . .
H42A H 0.482731 0.794201 0.477013 0.060 Uiso 0.753(16) 1 calc R U P A 1
H42B H 0.548024 0.720603 0.476506 0.060 Uiso 0.753(16) 1 calc R U P A 1
H42C H 0.484737 0.769800 0.481766 0.060 Uiso 0.247(16) 1 calc R U P A 2
H42D H 0.562996 0.732477 0.469130 0.060 Uiso 0.247(16) 1 calc R U P A 2
O5 O 0.48993(9) 0.66686(11) 0.58950(8) 0.0314(3) Uani 1 1 d . . . . .
C43 C 0.43789(14) 0.65950(19) 0.63193(14) 0.0406(6) Uani 1 1 d . . . . .
H43A H 0.412619 0.718605 0.634774 0.049 Uiso 1 1 calc R U . . .
H43B H 0.465431 0.640745 0.675212 0.049 Uiso 1 1 calc R U . . .
C44 C 0.38173(17) 0.5887(2) 0.60240(17) 0.0553(8) Uani 1 1 d . . . . .
H44A H 0.339360 0.615902 0.570352 0.066 Uiso 1 1 calc R U . . .
H44B H 0.361421 0.556629 0.634945 0.066 Uiso 1 1 calc R U . . .
C45 C 0.42757(17) 0.52514(19) 0.57169(16) 0.0487(7) Uani 1 1 d . . . . .
H45A H 0.458025 0.482638 0.603196 0.058 Uiso 1 1 calc R U . . .
H45B H 0.394816 0.489540 0.536913 0.058 Uiso 1 1 calc R U . . .
C46 C 0.47650(18) 0.5896(2) 0.54673(15) 0.0554(9) Uani 1 1 d . . . . .
H46A H 0.524837 0.559967 0.545342 0.067 Uiso 1 1 calc R U . . .
H46B H 0.451019 0.609571 0.503176 0.067 Uiso 1 1 calc R U . . .
O6 O 0.75685(9) 0.47741(10) 0.67998(8) 0.0299(3) Uani 1 1 d . . . . .
C47 C 0.78456(15) 0.43999(16) 0.62732(13) 0.0372(5) Uani 1 1 d . . . . .
H47A H 0.835464 0.413286 0.643176 0.045 Uiso 1 1 calc R U . . .
H47B H 0.787530 0.488399 0.596126 0.045 Uiso 1 1 calc R U . . .
C48 C 0.7290(2) 0.3675(3) 0.5970(2) 0.0707(11) Uani 1 1 d . . . . .
H48A H 0.753291 0.306632 0.601473 0.085 Uiso 1 1 calc R U . . .
H48B H 0.708594 0.380365 0.551182 0.085 Uiso 1 1 calc R U . . .
C49 C 0.66666(16) 0.37103(18) 0.63246(15) 0.0455(7) Uani 1 1 d . . . . .
H49A H 0.625250 0.412143 0.611090 0.055 Uiso 1 1 calc R U . . .
H49B H 0.645825 0.309567 0.636582 0.055 Uiso 1 1 calc R U . . .
C50 C 0.70770(15) 0.40816(16) 0.69610(13) 0.0377(5) Uani 1 1 d . . . . .
H50A H 0.671958 0.435150 0.718927 0.045 Uiso 1 1 calc R U . . .
H50B H 0.737339 0.359813 0.722874 0.045 Uiso 1 1 calc R U . . .
O7 O 0.84811(9) 0.63661(11) 0.66552(8) 0.0310(3) Uani 1 1 d . . . . .
C51 C 0.92032(14) 0.5989(2) 0.69839(14) 0.0427(6) Uani 1 1 d . . . . .
H51A H 0.914625 0.535000 0.711254 0.051 Uiso 1 1 calc R U . . .
H51B H 0.942958 0.635230 0.736793 0.051 Uiso 1 1 calc R U . . .
C52 C 0.96789(17) 0.6037(2) 0.65137(18) 0.0560(8) Uani 1 1 d . . . . .
H52A H 0.962264 0.547711 0.625104 0.067 Uiso 1 1 calc R U . . .
H52B H 1.021814 0.611660 0.673076 0.067 Uiso 1 1 calc R U . . .
C53 C 0.93855(19) 0.6856(3) 0.6112(2) 0.0679(10) Uani 1 1 d . . . . .
H53A H 0.971430 0.739135 0.625152 0.082 Uiso 1 1 calc R U . . .
H53B H 0.936620 0.673287 0.565905 0.082 Uiso 1 1 calc R U . . .
C54 C 0.86300(16) 0.7021(2) 0.62011(17) 0.0571(9) Uani 1 1 d . . . . .
H54A H 0.859549 0.764875 0.636050 0.069 Uiso 1 1 calc R U . . .
H54B H 0.825238 0.695494 0.579058 0.069 Uiso 1 1 calc R U . . .
O8 O 0.79937(10) 0.61978(11) 0.78216(8) 0.0331(4) Uani 1 1 d . . . . .
C55 C 0.7862(2) 0.55224(19) 0.82699(13) 0.0507(8) Uani 1 1 d . . . . .
H55A H 0.826612 0.505578 0.835187 0.061 Uiso 1 1 calc R U . . .
H55B H 0.736916 0.521633 0.810875 0.061 Uiso 1 1 calc R U . . .
C56 C 0.7866(3) 0.6058(3) 0.88621(15) 0.0719(11) Uani 1 1 d . . . . .
H56A H 0.801885 0.567038 0.924632 0.086 Uiso 1 1 calc R U . . .
H56B H 0.736364 0.632457 0.884604 0.086 Uiso 1 1 calc R U . . .
C57 C 0.8446(2) 0.6794(2) 0.88552(14) 0.0550(8) Uani 1 1 d . . . . .
H57A H 0.836144 0.733442 0.910383 0.066 Uiso 1 1 calc R U . . .
H57B H 0.896639 0.656570 0.902508 0.066 Uiso 1 1 calc R U . . .
C58 C 0.8306(2) 0.7008(2) 0.81703(14) 0.0547(8) Uani 1 1 d . . . . .
H58A H 0.794691 0.752288 0.806163 0.066 Uiso 1 1 calc R U . . .
H58B H 0.878404 0.718235 0.806057 0.066 Uiso 1 1 calc R U . . .

loop_
_atom_site_aniso_label
_atom_site_aniso_U_11
_atom_site_aniso_U_22
_atom_site_aniso_U_33
_atom_site_aniso_U_23
_atom_site_aniso_U_13
_atom_site_aniso_U_12
Rh 0.01848(8) 0.02286(8) 0.02408(8) -0.00225(6) 0.00870(6) -0.00134(5)
C1 0.0221(10) 0.0229(9) 0.0231(10) -0.0016(8) 0.0100(8) -0.0005(7)
C2 0.0190(9) 0.0222(9) 0.0241(10) -0.0010(8) 0.0080(8) -0.0002(7)
C3 0.0226(10) 0.0200(9) 0.0197(9) 0.0013(7) 0.0086(8) 0.0024(7)
C4 0.0258(10) 0.0264(10) 0.0233(10) -0.0007(8) 0.0093(8) -0.0017(8)
C5 0.0384(12) 0.0213(10) 0.0209(10) -0.0018(8) 0.0070(9) 0.0002(8)
C6 0.0365(12) 0.0278(10) 0.0213(10) 0.0014(8) 0.0133(9) 0.0095(9)
C7 0.0250(10) 0.0307(11) 0.0285(11) 0.0047(8) 0.0130(9) 0.0061(8)
C8 0.0221(10) 0.0228(9) 0.0255(10) -0.0006(8) 0.0081(8) 0.0012(8)
C9 0.0198(9) 0.0240(10) 0.0226(10) -0.0028(8) 0.0085(8) -0.0005(7)
C10 0.0207(9) 0.0219(9) 0.0264(10) -0.0023(8) 0.0087(8) -0.0013(7)
C11 0.0209(10) 0.0200(9) 0.0328(11) 0.0019(8) 0.0109(8) 0.0018(7)
C12 0.0332(12) 0.0233(10) 0.0325(12) -0.0013(8) 0.0155(10) -0.0013(8)
C13 0.0577(17) 0.0338(12) 0.0342(13) 0.0028(10) 0.0236(12) -0.0004(11)
C14 0.0552(17) 0.0358(13) 0.0537(17) 0.0081(11) 0.0356(14) -0.0052(12)
C15 0.0351(13) 0.0313(12) 0.0609(17) 0.0032(11) 0.0232(12) -0.0085(10)
C16 0.0254(11) 0.0257(10) 0.0412(13) 0.0001(9) 0.0122(10) -0.0045(8)
C17 0.0230(10) 0.0197(9) 0.0281(11) -0.0048(8) 0.0085(8) -0.0035(7)
C18 0.0194(9) 0.0236(10) 0.0249(10) -0.0046(8) 0.0066(8) -0.0015(7)
C19 0.0229(10) 0.0230(9) 0.0238(10) -0.0021(8) 0.0070(8) 0.0008(8)
C20 0.0308(11) 0.0289(11) 0.0280(11) -0.0049(9) 0.0097(9) -0.0038(9)
C21 0.0438(14) 0.0330(12) 0.0293(12) -0.0107(9) 0.0097(10) -0.0058(10)
C22 0.0459(14) 0.0371(12) 0.0322(12) -0.0114(10) 0.0172(11) 0.0026(11)
C23 0.0351(13) 0.0572(16) 0.0466(16) -0.0180(13) 0.0218(12) -0.0038(12)
C24 0.0289(12) 0.0457(14) 0.0388(13) -0.0187(11) 0.0132(10) -0.0078(10)
C25 0.0180(9) 0.0236(10) 0.0243(10) -0.0022(8) 0.0083(8) -0.0007(7)
C26 0.0198(9) 0.0224(9) 0.0228(10) -0.0016(7) 0.0076(8) 0.0000(7)
C27 0.0244(10) 0.0254(10) 0.0278(11) -0.0005(8) 0.0136(9) 0.0036(8)
C28 0.0312(12) 0.0368(12) 0.0279(11) 0.0002(9) 0.0122(9) 0.0044(9)
C29 0.0476(15) 0.0484(14) 0.0269(12) 0.0045(10) 0.0159(11) 0.0126(12)
C30 0.0554(17) 0.0495(15) 0.0403(15) 0.0180(12) 0.0311(13) 0.0156(13)
C31 0.0465(15) 0.0351(13) 0.0512(16) 0.0083(11) 0.0306(13) 0.0007(11)
C32 0.0342(12) 0.0311(11) 0.0345(12) 0.0018(9) 0.0187(10) 0.0002(9)
C33 0.0295(13) 0.0697(18) 0.0270(12) 0.0019(11) 0.0081(10) 0.0051(12)
O1 0.0303(11) 0.157(3) 0.0541(14) 0.0031(15) 0.0230(10) 0.0200(14)
C34 0.0252(11) 0.0382(12) 0.0382(14) -0.0019(10) 0.0135(10) 0.0029(9)
O2 0.0427(11) 0.0825(15) 0.0268(10) 0.0017(9) 0.0041(8) 0.0091(10)
Mg1 0.0197(3) 0.0240(3) 0.0272(4) -0.0015(3) 0.0069(3) 0.0001(3)
Mg2 0.0208(3) 0.0246(3) 0.0243(3) 0.0019(3) 0.0058(3) 0.0000(3)
Cl1 0.0268(3) 0.0389(3) 0.0364(3) 0.0108(2) 0.0142(2) 0.0019(2)
Cl2 0.0263(2) 0.0315(2) 0.0245(2) -0.00245(18) 0.00645(19) 0.00535(19)
Cl3 0.0243(2) 0.0237(2) 0.0377(3) -0.00268(19) 0.0042(2) -0.00284(18)
O3 0.0307(8) 0.0349(8) 0.0413(10) -0.0093(7) 0.0118(7) 0.0040(7)
C35 0.085(3) 0.0410(16) 0.077(2) 0.0040(15) 0.038(2) 0.0277(16)
C36 0.090(3) 0.077(3) 0.091(3) -0.020(2) 0.037(3) 0.039(2)
C37 0.166(6) 0.112(4) 0.081(3) -0.008(3) 0.057(4) 0.076(4)
C38 0.0540(19) 0.092(3) 0.0450(18) -0.0298(17) 0.0133(15) 0.0059(18)
O4 0.0304(8) 0.0325(8) 0.0348(9) 0.0062(7) 0.0055(7) -0.0006(7)
C39 0.037(3) 0.044(3) 0.046(3) 0.0091(19) 0.012(2) -0.0082(19)
C40 0.072(4) 0.063(3) 0.056(3) 0.029(2) 0.010(3) -0.008(3)
C41 0.099(6) 0.086(5) 0.045(3) 0.018(3) 0.016(4) -0.012(4)
C39A 0.051(8) 0.046(7) 0.047(7) 0.015(6) 0.013(6) -0.007(6)
C40A 0.075(9) 0.083(10) 0.090(10) 0.023(7) 0.041(8) 0.002(7)
C41A 0.066(9) 0.067(9) 0.045(8) 0.017(6) -0.001(7) -0.012(7)
C42 0.0473(16) 0.0594(17) 0.0366(15) 0.0107(13) -0.0055(12) -0.0032(13)
O5 0.0244(8) 0.0358(8) 0.0346(9) -0.0054(7) 0.0084(7) -0.0067(6)
C43 0.0261(12) 0.0503(15) 0.0497(15) -0.0124(12) 0.0177(11) -0.0032(11)
C44 0.0383(15) 0.0631(18) 0.074(2) -0.0298(16) 0.0313(15) -0.0204(14)
C45 0.0480(16) 0.0424(15) 0.0612(19) -0.0185(13) 0.0242(14) -0.0149(12)
C46 0.0479(17) 0.074(2) 0.0520(18) -0.0354(16) 0.0262(14) -0.0314(15)
O6 0.0339(8) 0.0240(7) 0.0331(8) 0.0029(6) 0.0104(7) 0.0017(6)
C47 0.0392(13) 0.0322(12) 0.0426(14) -0.0018(10) 0.0148(11) 0.0099(10)
C48 0.076(3) 0.067(2) 0.077(3) -0.0370(19) 0.034(2) -0.0227(19)
C49 0.0420(15) 0.0326(13) 0.0577(18) -0.0030(12) 0.0035(13) -0.0031(11)
C50 0.0400(14) 0.0280(11) 0.0450(14) 0.0086(10) 0.0104(11) -0.0026(10)
O7 0.0209(7) 0.0353(8) 0.0373(9) 0.0105(7) 0.0082(7) 0.0016(6)
C51 0.0244(12) 0.0531(15) 0.0474(15) 0.0103(12) 0.0023(11) 0.0046(11)
C52 0.0328(14) 0.0556(17) 0.085(2) 0.0117(16) 0.0239(15) 0.0105(12)
C53 0.0439(18) 0.088(3) 0.083(3) 0.031(2) 0.0360(18) 0.0107(17)
C54 0.0353(15) 0.070(2) 0.072(2) 0.0426(17) 0.0252(15) 0.0074(13)
O8 0.0377(9) 0.0337(8) 0.0250(8) 0.0009(6) 0.0020(7) -0.0038(7)
C55 0.076(2) 0.0405(14) 0.0285(13) 0.0088(11) -0.0020(13) -0.0083(14)
C56 0.117(4) 0.068(2) 0.0318(16) 0.0045(14) 0.0195(19) -0.015(2)
C57 0.075(2) 0.0465(16) 0.0347(15) -0.0061(12) -0.0053(14) 0.0065(15)
C58 0.077(2) 0.0488(16) 0.0344(15) -0.0074(12) 0.0050(14) -0.0227(15)

loop_
_atom_type_symbol
_atom_type_description
_atom_type_scat_dispersion_real
_atom_type_scat_dispersion_imag
_atom_type_scat_source
C C 0.0181 0.0091 'International Tables Vol C Tables 4.2.6.8 and 6.1.1.4'
H H 0.0000 0.0000 'International Tables Vol C Tables 4.2.6.8 and 6.1.1.4'
O O 0.0492 0.0322 'International Tables Vol C Tables 4.2.6.8 and 6.1.1.4'
Mg Mg 0.1719 0.1771 'International Tables Vol C Tables 4.2.6.8 and 6.1.1.4'
Cl Cl 0.3639 0.7018 'International Tables Vol C Tables 4.2.6.8 and 6.1.1.4'
Rh Rh 0.0927 3.6045 'International Tables Vol C Tables 4.2.6.8 and 6.1.1.4'

loop_
_geom_angle_atom_site_label_1
_geom_angle_atom_site_label_2
_geom_angle_atom_site_label_3
_geom_angle
_geom_angle_site_symmetry_1
_geom_angle_site_symmetry_3
_geom_angle_publ_flag
C33 Rh C34 90.98(11) . . ?
C33 Rh C1 127.97(10) . . ?
C34 Rh C1 127.69(9) . . ?
C33 Rh C26 101.86(9) . . ?
C34 Rh C26 165.08(9) . . ?
C1 Rh C26 37.55(7) . . ?
C33 Rh C2 164.20(10) . . ?
C34 Rh C2 104.10(9) . . ?
C1 Rh C2 37.55(7) . . ?
C26 Rh C2 62.57(7) . . ?
C33 Rh C25 109.77(10) . . ?
C34 Rh C25 144.59(9) . . ?
C1 Rh C25 60.27(7) . . ?
C26 Rh C25 36.30(7) . . ?
C2 Rh C25 59.87(7) . . ?
C33 Rh C9 140.61(10) . . ?
C34 Rh C9 114.05(9) . . ?
C1 Rh C9 59.52(7) . . ?
C26 Rh C9 59.65(7) . . ?
C2 Rh C9 35.43(7) . . ?
C25 Rh C9 34.37(6) . . ?
C26 C1 C2 108.83(17) . . ?
C26 C1 Rh 72.25(11) . . ?
C2 C1 Rh 73.01(12) . . ?
C26 C1 H1 125.5 . . ?
C2 C1 H1 125.5 . . ?
Rh C1 H1 125.5 . . ?
C1 C2 C9 107.80(17) . . ?
C1 C2 C3 119.75(17) . . ?
C9 C2 C3 129.93(18) . . ?
C1 C2 Rh 69.45(11) . . ?
C9 C2 Rh 80.61(12) . . ?
C3 C2 Rh 128.90(14) . . ?
C8 C3 C4 118.58(18) . . ?
C8 C3 C2 120.70(18) . . ?
C4 C3 C2 120.36(18) . . ?
C5 C4 C3 120.6(2) . . ?
C5 C4 H4 119.7 . . ?
C3 C4 H4 119.7 . . ?
C6 C5 C4 120.2(2) . . ?
C6 C5 H5 119.9 . . ?
C4 C5 H5 119.9 . . ?
C5 C6 C7 119.66(19) . . ?
C5 C6 H6 120.2 . . ?
C7 C6 H6 120.2 . . ?
C6 C7 C8 120.5(2) . . ?
C6 C7 H7 119.7 . . ?
C8 C7 H7 119.7 . . ?
C7 C8 C3 120.5(2) . . ?
C7 C8 H8 119.8 . . ?
C3 C8 H8 119.8 . . ?
C10 C9 C25 108.07(17) . . ?
C10 C9 C2 144.47(19) . . ?
C25 C9 C2 107.18(17) . . ?
C10 C9 Rh 133.88(15) . . ?
C25 C9 Rh 70.52(11) . . ?
C2 C9 Rh 63.96(11) . . ?
C17 C10 C9 105.65(18) . . ?
C17 C10 C11 123.99(18) . . ?
C9 C10 C11 130.25(19) . . ?
C12 C11 C16 117.1(2) . . ?
C12 C11 C10 122.54(19) . . ?
C16 C11 C10 120.3(2) . . ?
C13 C12 C11 121.3(2) . . ?
C13 C12 H12 119.4 . . ?
C11 C12 H12 119.4 . . ?
C14 C13 C12 120.2(2) . . ?
C14 C13 H13 119.9 . . ?
C12 C13 H13 119.9 . . ?
C15 C14 C13 119.4(2) . . ?
C15 C14 H14 120.3 . . ?
C13 C14 H14 120.3 . . ?
C14 C15 C16 120.5(2) . . ?
C14 C15 H15 119.8 . . ?
C16 C15 H15 119.8 . . ?
C15 C16 C11 121.5(2) . . ?
C15 C16 H16 119.3 . . ?
C11 C16 H16 119.3 . . ?
C18 C17 C10 112.12(18) . . ?
C18 C17 H17 123.9 . . ?
C10 C17 H17 123.9 . . ?
C17 C18 C25 105.61(17) . . ?
C17 C18 C19 124.42(18) . . ?
C25 C18 C19 129.77(19) . . ?
C24 C19 C20 117.1(2) . . ?
C24 C19 C18 123.21(19) . . ?
C20 C19 C18 119.71(19) . . ?
C21 C20 C19 121.8(2) . . ?
C21 C20 H20 119.1 . . ?
C19 C20 H20 119.1 . . ?
C22 C21 C20 120.3(2) . . ?
C22 C21 H21 119.8 . . ?
C20 C21 H21 119.8 . . ?
C21 C22 C23 119.0(2) . . ?
C21 C22 H22 120.5 . . ?
C23 C22 H22 120.5 . . ?
C22 C23 C24 121.0(2) . . ?
C22 C23 H23 119.5 . . ?
C24 C23 H23 119.5 . . ?
C23 C24 C19 120.8(2) . . ?
C23 C24 H24 119.6 . . ?
C19 C24 H24 119.6 . . ?
C18 C25 C9 108.48(17) . . ?
C18 C25 C26 142.86(19) . . ?
C9 C25 C26 108.14(17) . . ?
C18 C25 Rh 131.51(15) . . ?
C9 C25 Rh 75.11(12) . . ?
C26 C25 Rh 65.09(11) . . ?
C1 C26 C25 107.39(17) . . ?
C1 C26 C27 120.98(18) . . ?
C25 C26 C27 128.91(18) . . ?
C1 C26 Rh 70.20(12) . . ?
C25 C26 Rh 78.61(12) . . ?
C27 C26 Rh 130.92(15) . . ?
C28 C27 C32 118.7(2) . . ?
C28 C27 C26 120.4(2) . . ?
C32 C27 C26 120.4(2) . . ?
C29 C28 C27 120.4(2) . . ?
C29 C28 H28 119.8 . . ?
C27 C28 H28 119.8 . . ?
C30 C29 C28 120.4(3) . . ?
C30 C29 H29 119.8 . . ?
C28 C29 H29 119.8 . . ?
C29 C30 C31 119.8(2) . . ?
C29 C30 H30 120.1 . . ?
C31 C30 H30 120.1 . . ?
C30 C31 C32 120.5(2) . . ?
C30 C31 H31 119.8 . . ?
C32 C31 H31 119.8 . . ?
C31 C32 C27 120.2(2) . . ?
C31 C32 H32 119.9 . . ?
C27 C32 H32 119.9 . . ?
O1 C33 Rh 176.8(3) . . ?
O2 C34 Rh 175.3(2) . . ?
O3 Mg1 O5 87.62(7) . . ?
O3 Mg1 O4 89.30(7) . . ?
O5 Mg1 O4 90.04(7) . . ?
O3 Mg1 Cl3 91.37(5) . . ?
O5 Mg1 Cl3 173.12(6) . . ?
O4 Mg1 Cl3 96.76(5) . . ?
O3 Mg1 Cl2 175.15(6) . . ?
O5 Mg1 Cl2 96.85(5) . . ?
O4 Mg1 Cl2 88.81(5) . . ?
Cl3 Mg1 Cl2 84.42(3) . . ?
O3 Mg1 Cl1 96.22(6) . . ?
O5 Mg1 Cl1 88.65(5) . . ?
O4 Mg1 Cl1 174.27(6) . . ?
Cl3 Mg1 Cl1 84.69(3) . . ?
Cl2 Mg1 Cl1 85.81(3) . . ?
O3 Mg1 Mg2 127.09(6) . . ?
O5 Mg1 Mg2 124.40(5) . . ?
O4 Mg1 Mg2 126.41(5) . . ?
Cl3 Mg1 Mg2 51.66(2) . . ?
Cl2 Mg1 Mg2 51.41(2) . . ?
Cl1 Mg1 Mg2 50.71(2) . . ?
O7 Mg2 O8 88.55(7) . . ?
O7 Mg2 O6 89.41(7) . . ?
O8 Mg2 O6 92.45(7) . . ?
O7 Mg2 Cl1 175.27(6) . . ?
O8 Mg2 Cl1 90.94(6) . . ?
O6 Mg2 Cl1 95.31(5) . . ?
O7 Mg2 Cl2 94.92(6) . . ?
O8 Mg2 Cl2 175.59(6) . . ?
O6 Mg2 Cl2 90.31(5) . . ?
Cl1 Mg2 Cl2 85.38(3) . . ?
O7 Mg2 Cl3 91.77(5) . . ?
O8 Mg2 Cl3 94.73(5) . . ?
O6 Mg2 Cl3 172.76(6) . . ?
Cl1 Mg2 Cl3 83.59(3) . . ?
Cl2 Mg2 Cl3 82.46(3) . . ?
O7 Mg2 Mg1 126.02(5) . . ?
O8 Mg2 Mg1 125.10(6) . . ?
O6 Mg2 Mg1 124.38(5) . . ?
Cl1 Mg2 Mg1 51.03(2) . . ?
Cl2 Mg2 Mg1 50.53(2) . . ?
Cl3 Mg2 Mg1 49.84(2) . . ?
Mg2 Cl1 Mg1 78.26(3) . . ?
Mg1 Cl2 Mg2 78.06(3) . . ?
Mg1 Cl3 Mg2 78.51(3) . . ?
C35 O3 C38 108.8(2) . . ?
C35 O3 Mg1 126.72(18) . . ?
C38 O3 Mg1 124.03(18) . . ?
O3 C35 C36 105.6(3) . . ?
O3 C35 H35A 110.6 . . ?
C36 C35 H35A 110.6 . . ?
O3 C35 H35B 110.6 . . ?
C36 C35 H35B 110.6 . . ?
H35A C35 H35B 108.7 . . ?
C37 C36 C35 102.4(3) . . ?
C37 C36 H36A 111.3 . . ?
C35 C36 H36A 111.3 . . ?
C37 C36 H36B 111.3 . . ?
C35 C36 H36B 111.3 . . ?
H36A C36 H36B 109.2 . . ?
C38 C37 C36 107.7(3) . . ?
C38 C37 H37A 110.2 . . ?
C36 C37 H37A 110.2 . . ?
C38 C37 H37B 110.2 . . ?
C36 C37 H37B 110.2 . . ?
H37A C37 H37B 108.5 . . ?
C37 C38 O3 106.3(3) . . ?
C37 C38 H38A 110.5 . . ?
O3 C38 H38A 110.5 . . ?
C37 C38 H38B 110.5 . . ?
O3 C38 H38B 110.5 . . ?
H38A C38 H38B 108.7 . . ?
C39A O4 C42 112.0(8) . . ?
C42 O4 C39 106.1(3) . . ?
C39A O4 Mg1 124.3(8) . . ?
C42 O4 Mg1 122.94(16) . . ?
C39 O4 Mg1 121.1(2) . . ?
O4 C39 C40 104.0(4) . . ?
O4 C39 H39A 111.0 . . ?
C40 C39 H39A 111.0 . . ?
O4 C39 H39B 111.0 . . ?
C40 C39 H39B 111.0 . . ?
H39A C39 H39B 109.0 . . ?
C41 C40 C39 100.5(7) . . ?
C41 C40 H40A 111.7 . . ?
C39 C40 H40A 111.7 . . ?
C41 C40 H40B 111.7 . . ?
C39 C40 H40B 111.7 . . ?
H40A C40 H40B 109.4 . . ?
C40 C41 C42 104.2(6) . . ?
C40 C41 H41A 110.9 . . ?
C42 C41 H41A 110.9 . . ?
C40 C41 H41B 110.9 . . ?
C42 C41 H41B 110.9 . . ?
H41A C41 H41B 108.9 . . ?
O4 C39A C40A 97.7(16) . . ?
O4 C39A H39C 112.2 . . ?
C40A C39A H39C 112.2 . . ?
O4 C39A H39D 112.2 . . ?
C40A C39A H39D 112.2 . . ?
H39C C39A H39D 109.8 . . ?
C39A C40A C41A 92(2) . . ?
C39A C40A H40C 113.2 . . ?
C41A C40A H40C 113.2 . . ?
C39A C40A H40D 113.2 . . ?
C41A C40A H40D 113.2 . . ?
H40C C40A H40D 110.6 . . ?
C42 C41A C40A 92.5(15) . . ?
C42 C41A H41C 113.2 . . ?
C40A C41A H41C 113.2 . . ?
C42 C41A H41D 113.2 . . ?
C40A C41A H41D 113.2 . . ?
H41C C41A H41D 110.6 . . ?
O4 C42 C41A 103.7(10) . . ?
O4 C42 C41 106.1(4) . . ?
O4 C42 H42A 110.5 . . ?
C41 C42 H42A 110.5 . . ?
O4 C42 H42B 110.5 . . ?
C41 C42 H42B 110.5 . . ?
H42A C42 H42B 108.7 . . ?
O4 C42 H42C 111.0 . . ?
C41A C42 H42C 111.0 . . ?
O4 C42 H42D 111.0 . . ?
C41A C42 H42D 111.0 . . ?
H42C C42 H42D 109.0 . . ?
C46 O5 C43 107.84(18) . . ?
C46 O5 Mg1 125.16(16) . . ?
C43 O5 Mg1 117.63(14) . . ?
O5 C43 C44 105.2(2) . . ?
O5 C43 H43A 110.7 . . ?
C44 C43 H43A 110.7 . . ?
O5 C43 H43B 110.7 . . ?
C44 C43 H43B 110.7 . . ?
H43A C43 H43B 108.8 . . ?
C43 C44 C45 102.9(2) . . ?
C43 C44 H44A 111.2 . . ?
C45 C44 H44A 111.2 . . ?
C43 C44 H44B 111.2 . . ?
C45 C44 H44B 111.2 . . ?
H44A C44 H44B 109.1 . . ?
C46 C45 C44 102.2(2) . . ?
C46 C45 H45A 111.3 . . ?
C44 C45 H45A 111.3 . . ?
C46 C45 H45B 111.3 . . ?
C44 C45 H45B 111.3 . . ?
H45A C45 H45B 109.2 . . ?
O5 C46 C45 106.8(2) . . ?
O5 C46 H46A 110.4 . . ?
C45 C46 H46A 110.4 . . ?
O5 C46 H46B 110.4 . . ?
C45 C46 H46B 110.4 . . ?
H46A C46 H46B 108.6 . . ?
C50 O6 C47 105.93(18) . . ?
C50 O6 Mg2 126.38(15) . . ?
C47 O6 Mg2 119.34(13) . . ?
O6 C47 C48 106.4(2) . . ?
O6 C47 H47A 110.4 . . ?
C48 C47 H47A 110.4 . . ?
O6 C47 H47B 110.4 . . ?
C48 C47 H47B 110.4 . . ?
H47A C47 H47B 108.6 . . ?
C47 C48 C49 105.2(2) . . ?
C47 C48 H48A 110.7 . . ?
C49 C48 H48A 110.7 . . ?
C47 C48 H48B 110.7 . . ?
C49 C48 H48B 110.7 . . ?
H48A C48 H48B 108.8 . . ?
C50 C49 C48 102.0(2) . . ?
C50 C49 H49A 111.4 . . ?
C48 C49 H49A 111.4 . . ?
C50 C49 H49B 111.4 . . ?
C48 C49 H49B 111.4 . . ?
H49A C49 H49B 109.2 . . ?
O6 C50 C49 103.5(2) . . ?
O6 C50 H50A 111.1 . . ?
C49 C50 H50A 111.1 . . ?
O6 C50 H50B 111.1 . . ?
C49 C50 H50B 111.1 . . ?
H50A C50 H50B 109.0 . . ?
C54 O7 C51 106.88(19) . . ?
C54 O7 Mg2 124.51(15) . . ?
C51 O7 Mg2 127.94(15) . . ?
O7 C51 C52 104.9(2) . . ?
O7 C51 H51A 110.8 . . ?
C52 C51 H51A 110.8 . . ?
O7 C51 H51B 110.8 . . ?
C52 C51 H51B 110.8 . . ?
H51A C51 H51B 108.9 . . ?
C51 C52 C53 104.4(2) . . ?
C51 C52 H52A 110.9 . . ?
C53 C52 H52A 110.9 . . ?
C51 C52 H52B 110.9 . . ?
C53 C52 H52B 110.9 . . ?
H52A C52 H52B 108.9 . . ?
C54 C53 C52 105.9(3) . . ?
C54 C53 H53A 110.6 . . ?
C52 C53 H53A 110.6 . . ?
C54 C53 H53B 110.6 . . ?
C52 C53 H53B 110.6 . . ?
H53A C53 H53B 108.7 . . ?
O7 C54 C53 108.5(2) . . ?
O7 C54 H54A 110.0 . . ?
C53 C54 H54A 110.0 . . ?
O7 C54 H54B 110.0 . . ?
C53 C54 H54B 110.0 . . ?
H54A C54 H54B 108.4 . . ?
C55 O8 C58 108.6(2) . . ?
C55 O8 Mg2 123.26(15) . . ?
C58 O8 Mg2 124.09(16) . . ?
O8 C55 C56 104.3(2) . . ?
O8 C55 H55A 110.9 . . ?
C56 C55 H55A 110.9 . . ?
O8 C55 H55B 110.9 . . ?
C56 C55 H55B 110.9 . . ?
H55A C55 H55B 108.9 . . ?
C55 C56 C57 103.0(3) . . ?
C55 C56 H56A 111.2 . . ?
C57 C56 H56A 111.2 . . ?
C55 C56 H56B 111.2 . . ?
C57 C56 H56B 111.2 . . ?
H56A C56 H56B 109.1 . . ?
C58 C57 C56 102.0(2) . . ?
C58 C57 H57A 111.4 . . ?
C56 C57 H57A 111.4 . . ?
C58 C57 H57B 111.4 . . ?
C56 C57 H57B 111.4 . . ?
H57A C57 H57B 109.2 . . ?
O8 C58 C57 107.5(2) . . ?
O8 C58 H58A 110.2 . . ?
C57 C58 H58A 110.2 . . ?
O8 C58 H58B 110.2 . . ?
C57 C58 H58B 110.2 . . ?
H58A C58 H58B 108.5 . . ?

loop_
_geom_bond_atom_site_label_1
_geom_bond_atom_site_label_2
_geom_bond_distance
_geom_bond_site_symmetry_2
_geom_bond_publ_flag
Rh C33 1.849(3) . ?
Rh C34 1.855(3) . ?
Rh C1 2.210(2) . ?
Rh C26 2.237(2) . ?
Rh C2 2.257(2) . ?
Rh C25 2.418(2) . ?
Rh C9 2.478(2) . ?
C1 C26 1.431(3) . ?
C1 C2 1.438(3) . ?
C1 H1 1.0000 . ?
C2 C9 1.456(3) . ?
C2 C3 1.477(3) . ?
C3 C8 1.397(3) . ?
C3 C4 1.398(3) . ?
C4 C5 1.392(3) . ?
C4 H4 0.9500 . ?
C5 C6 1.384(3) . ?
C5 H5 0.9500 . ?
C6 C7 1.385(3) . ?
C6 H6 0.9500 . ?
C7 C8 1.386(3) . ?
C7 H7 0.9500 . ?
C8 H8 0.9500 . ?
C9 C10 1.427(3) . ?
C9 C25 1.448(3) . ?
C10 C17 1.411(3) . ?
C10 C11 1.465(3) . ?
C11 C12 1.399(3) . ?
C11 C16 1.405(3) . ?
C12 C13 1.395(3) . ?
C12 H12 0.9500 . ?
C13 C14 1.387(4) . ?
C13 H13 0.9500 . ?
C14 C15 1.381(4) . ?
C14 H14 0.9500 . ?
C15 C16 1.386(3) . ?
C15 H15 0.9500 . ?
C16 H16 0.9500 . ?
C17 C18 1.411(3) . ?
C17 H17 0.9500 . ?
C18 C25 1.422(3) . ?
C18 C19 1.462(3) . ?
C19 C24 1.394(3) . ?
C19 C20 1.398(3) . ?
C20 C21 1.383(3) . ?
C20 H20 0.9500 . ?
C21 C22 1.375(4) . ?
C21 H21 0.9500 . ?
C22 C23 1.379(4) . ?
C22 H22 0.9500 . ?
C23 C24 1.392(3) . ?
C23 H23 0.9500 . ?
C24 H24 0.9500 . ?
C25 C26 1.460(3) . ?
C26 C27 1.479(3) . ?
C27 C28 1.396(3) . ?
C27 C32 1.398(3) . ?
C28 C29 1.391(3) . ?
C28 H28 0.9500 . ?
C29 C30 1.377(4) . ?
C29 H29 0.9500 . ?
C30 C31 1.384(4) . ?
C30 H30 0.9500 . ?
C31 C32 1.390(3) . ?
C31 H31 0.9500 . ?
C32 H32 0.9500 . ?
C33 O1 1.146(3) . ?
C34 O2 1.147(3) . ?
Mg1 O3 2.0805(17) . ?
Mg1 O5 2.0909(17) . ?
Mg1 O4 2.0993(18) . ?
Mg1 Cl3 2.4647(8) . ?
Mg1 Cl2 2.4938(8) . ?
Mg1 Cl1 2.5096(9) . ?
Mg1 Mg2 3.1604(10) . ?
Mg2 O7 2.0634(17) . ?
Mg2 O8 2.0646(18) . ?
Mg2 O6 2.0962(17) . ?
Mg2 Cl1 2.4983(9) . ?
Mg2 Cl2 2.5250(9) . ?
Mg2 Cl3 2.5295(8) . ?
O3 C35 1.436(3) . ?
O3 C38 1.460(3) . ?
C35 C36 1.508(5) . ?
C35 H35A 0.9900 . ?
C35 H35B 0.9900 . ?
C36 C37 1.487(6) . ?
C36 H36A 0.9900 . ?
C36 H36B 0.9900 . ?
C37 C38 1.456(5) . ?
C37 H37A 0.9900 . ?
C37 H37B 0.9900 . ?
C38 H38A 0.9900 . ?
C38 H38B 0.9900 . ?
O4 C39A 1.429(18) . ?
O4 C42 1.453(3) . ?
O4 C39 1.474(5) . ?
C39 C40 1.505(8) . ?
C39 H39A 0.9900 . ?
C39 H39B 0.9900 . ?
C40 C41 1.482(11) . ?
C40 H40A 0.9900 . ?
C40 H40B 0.9900 . ?
C41 C42 1.532(9) . ?
C41 H41A 0.9900 . ?
C41 H41B 0.9900 . ?
C39A C40A 1.55(3) . ?
C39A H39C 0.9900 . ?
C39A H39D 0.9900 . ?
C40A C41A 1.72(4) . ?
C40A H40C 0.9900 . ?
C40A H40D 0.9900 . ?
C41A C42 1.52(2) . ?
C41A H41C 0.9900 . ?
C41A H41D 0.9900 . ?
C42 H42A 0.9900 . ?
C42 H42B 0.9900 . ?
C42 H42C 0.9900 . ?
C42 H42D 0.9900 . ?
O5 C46 1.446(3) . ?
O5 C43 1.475(3) . ?
C43 C44 1.490(4) . ?
C43 H43A 0.9900 . ?
C43 H43B 0.9900 . ?
C44 C45 1.509(4) . ?
C44 H44A 0.9900 . ?
C44 H44B 0.9900 . ?
C45 C46 1.488(4) . ?
C45 H45A 0.9900 . ?
C45 H45B 0.9900 . ?
C46 H46A 0.9900 . ?
C46 H46B 0.9900 . ?
O6 C50 1.451(3) . ?
O6 C47 1.460(3) . ?
C47 C48 1.507(4) . ?
C47 H47A 0.9900 . ?
C47 H47B 0.9900 . ?
C48 C49 1.518(5) . ?
C48 H48A 0.9900 . ?
C48 H48B 0.9900 . ?
C49 C50 1.503(4) . ?
C49 H49A 0.9900 . ?
C49 H49B 0.9900 . ?
C50 H50A 0.9900 . ?
C50 H50B 0.9900 . ?
O7 C54 1.445(3) . ?
O7 C51 1.448(3) . ?
C51 C52 1.489(4) . ?
C51 H51A 0.9900 . ?
C51 H51B 0.9900 . ?
C52 C53 1.502(4) . ?
C52 H52A 0.9900 . ?
C52 H52B 0.9900 . ?
C53 C54 1.456(4) . ?
C53 H53A 0.9900 . ?
C53 H53B 0.9900 . ?
C54 H54A 0.9900 . ?
C54 H54B 0.9900 . ?
O8 C55 1.446(3) . ?
O8 C58 1.449(3) . ?
C55 C56 1.501(4) . ?
C55 H55A 0.9900 . ?
C55 H55B 0.9900 . ?
C56 C57 1.514(5) . ?
C56 H56A 0.9900 . ?
C56 H56B 0.9900 . ?
C57 C58 1.477(4) . ?
C57 H57A 0.9900 . ?
C57 H57B 0.9900 . ?
C58 H58A 0.9900 . ?
C58 H58B 0.9900 . ?

loop_
_geom_torsion_atom_site_label_1
_geom_torsion_atom_site_label_2
_geom_torsion_atom_site_label_3
_geom_torsion_atom_site_label_4
_geom_torsion
_geom_torsion_site_symmetry_1
_geom_torsion_site_symmetry_2
_geom_torsion_site_symmetry_3
_geom_torsion_site_symmetry_4
_geom_torsion_publ_flag
C26 C1 C2 C9 -8.5(2) . . . . ?
Rh C1 C2 C9 -72.34(14) . . . . ?
C26 C1 C2 C3 -172.24(18) . . . . ?
Rh C1 C2 C3 123.93(18) . . . . ?
C26 C1 C2 Rh 63.83(14) . . . . ?
C1 C2 C3 C8 126.5(2) . . . . ?
C9 C2 C3 C8 -33.2(3) . . . . ?
Rh C2 C3 C8 -146.90(16) . . . . ?
C1 C2 C3 C4 -46.5(3) . . . . ?
C9 C2 C3 C4 153.8(2) . . . . ?
Rh C2 C3 C4 40.1(3) . . . . ?
C8 C3 C4 C5 -0.7(3) . . . . ?
C2 C3 C4 C5 172.38(19) . . . . ?
C3 C4 C5 C6 0.0(3) . . . . ?
C4 C5 C6 C7 0.8(3) . . . . ?
C5 C6 C7 C8 -0.7(3) . . . . ?
C6 C7 C8 C3 0.0(3) . . . . ?
C4 C3 C8 C7 0.8(3) . . . . ?
C2 C3 C8 C7 -172.33(19) . . . . ?
C1 C2 C9 C10 -165.2(3) . . . . ?
C3 C2 C9 C10 -3.7(5) . . . . ?
Rh C2 C9 C10 130.0(3) . . . . ?
C1 C2 C9 C25 7.4(2) . . . . ?
C3 C2 C9 C25 168.9(2) . . . . ?
Rh C2 C9 C25 -57.35(14) . . . . ?
C1 C2 C9 Rh 64.73(14) . . . . ?
C3 C2 C9 Rh -133.8(2) . . . . ?
C25 C9 C10 C17 0.4(2) . . . . ?
C2 C9 C10 C17 172.9(3) . . . . ?
Rh C9 C10 C17 -79.7(2) . . . . ?
C25 C9 C10 C11 176.7(2) . . . . ?
C2 C9 C10 C11 -10.7(5) . . . . ?
Rh C9 C10 C11 96.6(3) . . . . ?
C17 C10 C11 C12 143.9(2) . . . . ?
C9 C10 C11 C12 -31.9(3) . . . . ?
C17 C10 C11 C16 -33.6(3) . . . . ?
C9 C10 C11 C16 150.7(2) . . . . ?
C16 C11 C12 C13 0.5(3) . . . . ?
C10 C11 C12 C13 -177.0(2) . . . . ?
C11 C12 C13 C14 0.0(4) . . . . ?
C12 C13 C14 C15 -0.8(4) . . . . ?
C13 C14 C15 C16 1.0(4) . . . . ?
C14 C15 C16 C11 -0.4(4) . . . . ?
C12 C11 C16 C15 -0.3(3) . . . . ?
C10 C11 C16 C15 177.3(2) . . . . ?
C9 C10 C17 C18 1.2(2) . . . . ?
C11 C10 C17 C18 -175.39(19) . . . . ?
C10 C17 C18 C25 -2.3(2) . . . . ?
C10 C17 C18 C19 173.07(19) . . . . ?
C17 C18 C19 C24 -141.1(2) . . . . ?
C25 C18 C19 C24 33.1(4) . . . . ?
C17 C18 C19 C20 37.7(3) . . . . ?
C25 C18 C19 C20 -148.1(2) . . . . ?
C24 C19 C20 C21 0.9(3) . . . . ?
C18 C19 C20 C21 -177.9(2) . . . . ?
C19 C20 C21 C22 0.1(4) . . . . ?
C20 C21 C22 C23 -1.3(4) . . . . ?
C21 C22 C23 C24 1.4(4) . . . . ?
C22 C23 C24 C19 -0.3(5) . . . . ?
C20 C19 C24 C23 -0.8(4) . . . . ?
C18 C19 C24 C23 178.0(2) . . . . ?
C17 C18 C25 C9 2.5(2) . . . . ?
C19 C18 C25 C9 -172.6(2) . . . . ?
C17 C18 C25 C26 -167.6(3) . . . . ?
C19 C18 C25 C26 17.3(5) . . . . ?
C17 C18 C25 Rh 88.7(2) . . . . ?
C19 C18 C25 Rh -86.4(3) . . . . ?
C10 C9 C25 C18 -1.8(2) . . . . ?
C2 C9 C25 C18 -177.28(17) . . . . ?
Rh C9 C25 C18 129.36(16) . . . . ?
C10 C9 C25 C26 171.93(17) . . . . ?
C2 C9 C25 C26 -3.6(2) . . . . ?
Rh C9 C25 C26 -56.93(14) . . . . ?
C10 C9 C25 Rh -131.15(16) . . . . ?
C2 C9 C25 Rh 53.36(14) . . . . ?
C2 C1 C26 C25 6.3(2) . . . . ?
Rh C1 C26 C25 70.57(14) . . . . ?
C2 C1 C26 C27 169.12(19) . . . . ?
Rh C1 C26 C27 -126.57(19) . . . . ?
C2 C1 C26 Rh -64.32(14) . . . . ?
C18 C25 C26 C1 168.5(3) . . . . ?
C9 C25 C26 C1 -1.6(2) . . . . ?
Rh C25 C26 C1 -64.84(14) . . . . ?
C18 C25 C26 C27 7.4(4) . . . . ?
C9 C25 C26 C27 -162.7(2) . . . . ?
Rh C25 C26 C27 134.1(2) . . . . ?
C18 C25 C26 Rh -126.7(3) . . . . ?
C9 C25 C26 Rh 63.24(15) . . . . ?
C1 C26 C27 C28 -133.0(2) . . . . ?
C25 C26 C27 C28 25.8(3) . . . . ?
Rh C26 C27 C28 137.17(19) . . . . ?
C1 C26 C27 C32 39.1(3) . . . . ?
C25 C26 C27 C32 -162.1(2) . . . . ?
Rh C26 C27 C32 -50.8(3) . . . . ?
C32 C27 C28 C29 1.1(3) . . . . ?
C26 C27 C28 C29 173.3(2) . . . . ?
C27 C28 C29 C30 -0.5(4) . . . . ?
C28 C29 C30 C31 -0.2(4) . . . . ?
C29 C30 C31 C32 0.3(4) . . . . ?
C30 C31 C32 C27 0.3(4) . . . . ?
C28 C27 C32 C31 -1.0(3) . . . . ?
C26 C27 C32 C31 -173.2(2) . . . . ?
C38 O3 C35 C36 -21.9(4) . . . . ?
Mg1 O3 C35 C36 165.3(3) . . . . ?
O3 C35 C36 C37 29.8(5) . . . . ?
C35 C36 C37 C38 -27.3(6) . . . . ?
C36 C37 C38 O3 14.8(6) . . . . ?
C35 O3 C38 C37 4.7(5) . . . . ?
Mg1 O3 C38 C37 177.7(3) . . . . ?
C42 O4 C39 C40 32.3(7) . . . . ?
Mg1 O4 C39 C40 178.9(5) . . . . ?
O4 C39 C40 C41 -43.5(11) . . . . ?
C39 C40 C41 C42 37.9(11) . . . . ?
C42 O4 C39A C40A -34(2) . . . . ?
Mg1 O4 C39A C40A 135.5(13) . . . . ?
O4 C39A C40A C41A 55(2) . . . . ?
C39A C40A C41A C42 -59(2) . . . . ?
C39A O4 C42 C41A -7.6(12) . . . . ?
Mg1 O4 C42 C41A -177.6(11) . . . . ?
C39 O4 C42 C41 -8.1(5) . . . . ?
Mg1 O4 C42 C41 -153.9(5) . . . . ?
C40A C41A C42 O4 40.6(17) . . . . ?
C40 C41 C42 O4 -19.3(10) . . . . ?
C46 O5 C43 C44 -13.3(3) . . . . ?
Mg1 O5 C43 C44 -161.6(2) . . . . ?
O5 C43 C44 C45 32.3(3) . . . . ?
C43 C44 C45 C46 -38.6(4) . . . . ?
C43 O5 C46 C45 -11.5(3) . . . . ?
Mg1 O5 C46 C45 133.8(2) . . . . ?
C44 C45 C46 O5 31.2(4) . . . . ?
C50 O6 C47 C48 21.8(3) . . . . ?
Mg2 O6 C47 C48 -128.4(2) . . . . ?
O6 C47 C48 C49 3.7(4) . . . . ?
C47 C48 C49 C50 -26.5(4) . . . . ?
C47 O6 C50 C49 -39.1(2) . . . . ?
Mg2 O6 C50 C49 108.4(2) . . . . ?
C48 C49 C50 O6 40.2(3) . . . . ?
C54 O7 C51 C52 -29.4(3) . . . . ?
Mg2 O7 C51 C52 159.79(19) . . . . ?
O7 C51 C52 C53 30.3(3) . . . . ?
C51 C52 C53 C54 -20.1(4) . . . . ?
C51 O7 C54 C53 16.8(4) . . . . ?
Mg2 O7 C54 C53 -171.9(2) . . . . ?
C52 C53 C54 O7 2.5(5) . . . . ?
C58 O8 C55 C56 18.0(4) . . . . ?
Mg2 O8 C55 C56 -140.2(2) . . . . ?
O8 C55 C56 C57 -34.3(4) . . . . ?
C55 C56 C57 C58 37.3(4) . . . . ?
C55 O8 C58 C57 6.0(4) . . . . ?
Mg2 O8 C58 C57 164.0(2) . . . . ?
C56 C57 C58 O8 -27.0(4) . . . . ?
